data_7249460
loop_
_publ_author_name
'., Sakshi'
'Gupta, Yogita'
'Robertson, Craig'
'Roy Choudhury, Angshuman'
'Munshi, Parthapratim'

_publ_section_title
;
 Organic Fluorine Mediated Intermolecular Interactions: Insights from
 Experimental and Theoretical Charge Density Analyses
;
_journal_name_full CrystEngComm
_journal_paper_doi 10.1039/D4CE00829D
_journal_year 2024
_chemical_formula_moiety 'C22 H17 F4 N O'
_chemical_formula_sum 'C22 H17 F4 N O'
_chemical_formula_weight 387.36
_space_group_crystal_system monoclinic
_space_group_IT_number 15
_space_group_name_Hall '-I 2ya'
_space_group_name_H-M_alt 'I 1 2/a 1'
_atom_sites_solution_hydrogens geom
_atom_sites_solution_primary dual
_audit_creation_date 2023-09-18
_audit_creation_method
;
Olex2 1.5
(compiled 2023.08.24 svn.re1ec1418 for OlexSys, GUI svn.r6817)
;
_audit_update_record
;
2024-05-24 deposited with the CCDC.	2024-10-14 downloaded from the CCDC.
;
_cell_angle_alpha 90
_cell_angle_beta 101.2015(6)
_cell_angle_gamma 90
_cell_formula_units_Z 8
_cell_length_a 16.07317(10)
_cell_length_b 6.24689(4)
_cell_length_c 35.5828(2)
_cell_measurement_reflns_used 166241
_cell_measurement_temperature 100.0(2)
_cell_measurement_theta_max 52.5340
_cell_measurement_theta_min 2.3220
_cell_volume 3504.71(4)
_computing_cell_refinement 'CrysAlisPro 1.171.42.49 (Rigaku OD, 2022)'
_computing_data_collection 'CrysAlisPro 1.171.42.49 (Rigaku OD, 2022)'
_computing_data_reduction 'CrysAlisPro 1.171.42.49 (Rigaku OD, 2022)'
_computing_molecular_graphics 'Olex2 1.5 (Dolomanov et al., 2009)'
_computing_publication_material 'Olex2 1.5 (Dolomanov et al., 2009)'
_computing_structure_refinement 'SHELXL 2018/3 (Sheldrick, 2015)'
_computing_structure_solution 'SHELXT 2018/2 (Sheldrick, 2018)'
_diffrn_ambient_environment N~2~
_diffrn_ambient_temperature 100.0(2)
_diffrn_detector 'Hybrid Pixel Array Detector'
_diffrn_detector_area_resol_mean 10.0000
_diffrn_measured_fraction_theta_full 0.997
_diffrn_measured_fraction_theta_max 0.997
_diffrn_measurement_details
;
List of Runs (angles in degrees, time in seconds):

  # Type    Start    End  Width  t~exp~   \w     \q     \k     \f   Frames
#--------------------------------------------------------------------------
  1  \w    -40.00  94.00   0.50    8.00    --    5.00  38.00-150.00  268
  2  \w    -32.00  94.00   0.50    8.00    --    5.00  68.00  60.00  252
  3  \w    -30.00  94.00   0.50    8.00    --    5.00  57.00 -30.00  248
  4  \w    -78.00  46.00   0.50    8.00    --  -43.10  57.00-180.00  248
  5  \w   -179.00 -45.00   0.50   30.00    --  -90.00 -38.00-150.00  268
  6  \w   -127.00  -1.00   0.50   30.00    --  -90.00  68.00  30.00  252
  7  \w   -127.00  -1.00   0.50   30.00    --  -90.00  68.00 -30.00  252
  8  \w   -127.00  -1.00   0.50   30.00    --  -90.00  68.00 120.00  252
  9  \w   -179.00 -53.00   0.50   30.00    --  -90.00 -68.00 136.92  252
 10  \w   -127.00  -1.00   0.50   30.00    --  -90.00  68.00   0.00  252
 11  \w   -179.00 -53.00   0.50   30.00    --  -90.00 -68.00  90.00  252
 12  \w   -127.00  -1.00   0.50   30.00    --  -90.00  68.00-180.00  252
 13  \w   -127.00  -1.00   0.50   30.00    --  -90.00  68.00  90.00  252
 14  \w   -179.00 -55.00   0.50   30.00    --  -90.00 -59.00-157.27  248
 15  \w   -127.00  -1.00   0.50   30.00    --  -90.00  68.00 150.00  252
 16  \w   -127.00  -1.00   0.50   30.00    --  -90.00  68.00 -90.00  252
 17  \w   -127.00  -1.00   0.50   30.00    --  -90.00  68.00  60.00  252
 18  \w   -127.00  -1.00   0.50   30.00    --  -90.00  68.00-150.00  252
 19  \w   -127.00  -1.00   0.50   30.00    --  -90.00  68.00 -60.00  252
 20  \w   -179.00 -55.00   0.50   30.00    --  -90.00 -63.00 153.85  248
 21  \w   -175.00 -72.00   0.50   30.00    --  -90.00 -50.00  65.82  206
;
_diffrn_measurement_device 'four-circle diffractometer'
_diffrn_measurement_device_type 'XtaLAB AFC12 (RCD3): Kappa single'
_diffrn_measurement_method '\w scans'
_diffrn_orient_matrix_type 'CrysAlisPro convention (1999,Acta A55,543-557)'
_diffrn_orient_matrix_UB_11 -0.0124947000
_diffrn_orient_matrix_UB_12 -0.0064152000
_diffrn_orient_matrix_UB_13 -0.0202050000
_diffrn_orient_matrix_UB_21 0.0431841000
_diffrn_orient_matrix_UB_22 -0.0043512000
_diffrn_orient_matrix_UB_23 -0.0017101000
_diffrn_orient_matrix_UB_31 -0.0009685000
_diffrn_orient_matrix_UB_32 -0.1133638000
_diffrn_orient_matrix_UB_33 0.0012133000
_diffrn_radiation_monochromator mirror
_diffrn_radiation_probe x-ray
_diffrn_radiation_type 'Mo K\a'
_diffrn_radiation_wavelength 0.71073
_diffrn_reflns_av_R_equivalents 0.0303
_diffrn_reflns_av_unetI/netI 0.0131
_diffrn_reflns_Laue_measured_fraction_full 0.997
_diffrn_reflns_Laue_measured_fraction_max 0.997
_diffrn_reflns_limit_h_max 35
_diffrn_reflns_limit_h_min -35
_diffrn_reflns_limit_k_max 12
_diffrn_reflns_limit_k_min -13
_diffrn_reflns_limit_l_max 79
_diffrn_reflns_limit_l_min -79
_diffrn_reflns_number 213234
_diffrn_reflns_point_group_measured_fraction_full 0.997
_diffrn_reflns_point_group_measured_fraction_max 0.997
_diffrn_reflns_theta_full 25.242
_diffrn_reflns_theta_max 52.156
_diffrn_reflns_theta_min 2.334
_diffrn_source 'Rotating-anode X-ray tube'
_diffrn_source_type 'Rigaku (Mo) X-ray Source'
_exptl_absorpt_coefficient_mu 0.119
_exptl_absorpt_correction_T_max 1.00000
_exptl_absorpt_correction_T_min 0.79165
_exptl_absorpt_correction_type multi-scan
_exptl_absorpt_process_details
;
CrysAlisPro 1.171.42.49 (Rigaku Oxford Diffraction, 2022)
Empirical absorption correction using spherical harmonics,
implemented in SCALE3 ABSPACK scaling algorithm.
;
_exptl_crystal_colour 'clear light colourless'
_exptl_crystal_colour_lustre clear
_exptl_crystal_colour_modifier light
_exptl_crystal_colour_primary colourless
_exptl_crystal_density_diffrn 1.468
_exptl_crystal_description block
_exptl_crystal_F_000 1600
_exptl_crystal_size_max 0.4
_exptl_crystal_size_mid 0.35
_exptl_crystal_size_min 0.3
_refine_diff_density_max 0.616
_refine_diff_density_min -0.244
_refine_diff_density_rms 0.063
_refine_ls_extinction_method none
_refine_ls_goodness_of_fit_ref 1.081
_refine_ls_hydrogen_treatment constr
_refine_ls_matrix_type full
_refine_ls_number_parameters 254
_refine_ls_number_reflns 20075
_refine_ls_number_restraints 0
_refine_ls_restrained_S_all 1.081
_refine_ls_R_factor_all 0.0368
_refine_ls_R_factor_gt 0.0326
_refine_ls_shift/su_max 0.002
_refine_ls_shift/su_mean 0.000
_refine_ls_structure_factor_coef Fsqd
_refine_ls_weighting_details 'w=1/[\s^2^(Fo^2^)+(0.0600P)^2^+0.5539P] where P=(Fo^2^+2Fc^2^)/3'
_refine_ls_weighting_scheme calc
_refine_ls_wR_factor_gt 0.1050
_refine_ls_wR_factor_ref 0.1092
_reflns_Friedel_coverage 0.000
_reflns_number_gt 18055
_reflns_number_total 20075
_reflns_threshold_expression 'I > 2\s(I)'
_cod_data_source_file d4ce00829d2.cif
_cod_data_source_block u0162
_cod_original_cell_volume 3504.72(4)
_cod_database_code 7249460
_shelx_shelxl_version_number 2018/3
_chemical_oxdiff_formula 'C22 F2 H19 N O'
_chemical_oxdiff_usercomment IQ-25-23
_shelx_space_group_comment
;
The symmetry employed for this shelxl refinement is uniquely defined
by the following loop, which should always be used as a source of
symmetry information in preference to the above space-group names.
They are only intended as comments.
;
_olex2_refinement_description
;
1. Fixed Uiso
 At 1.2 times of:
  All C(H) groups, All C(H,H) groups
 At 1.5 times of:
  All C(H,H,H) groups
2.a Ternary CH refined with riding coordinates:
 C1(H1)
2.b Secondary CH2 refined with riding coordinates:
 C2(H2A,H2B), C3(H3A,H3B)
2.c Aromatic/amide H refined with riding coordinates:
 C21(H21), C4(H4), C7(H7), C15(H15), C13(H13), C6(H6), C14(H14), C18(H18),
 C19(H19)
2.d Idealised Me refined as rotating group:
 C22(H22A,H22B,H22C)
;
_olex2_submission_special_instructions 'No special instructions were received'
_oxdiff_exptl_absorpt_empirical_details
;
Empirical correction (ABSPACK) includes:
- Absorption correction using spherical harmonics
- Frame scaling
;
_oxdiff_exptl_absorpt_empirical_full_max 1.430
_oxdiff_exptl_absorpt_empirical_full_min 0.592

loop_
_space_group_symop_operation_xyz
'x, y, z'
'-x+1/2, y, -z'
'x+1/2, y+1/2, z+1/2'
'-x+1, y+1/2, -z+1/2'
'-x, -y, -z'
'x-1/2, -y, z'
'-x+1/2, -y+1/2, -z+1/2'
'x, -y+1/2, z+1/2'

loop_
_atom_site_label
_atom_site_type_symbol
_atom_site_fract_x
_atom_site_fract_y
_atom_site_fract_z
_atom_site_U_iso_or_equiv
_atom_site_adp_type
_atom_site_occupancy
_atom_site_site_symmetry_order
_atom_site_calc_flag
_atom_site_refinement_flags_posn
_atom_site_refinement_flags_adp
_atom_site_refinement_flags_occupancy
_atom_site_disorder_assembly
_atom_site_disorder_group
F3 F 0.30421(2) 0.96924(4) 0.40658(2) 0.01735(4) Uani 1 1 d . . . . .
F1 F 0.49784(2) 1.02227(4) 0.41591(2) 0.01946(4) Uani 1 1 d . . . . .
F2 F 0.65633(2) 0.95717(5) 0.45260(2) 0.02167(5) Uani 1 1 d . . . . .
F4 F 0.42655(2) 0.29704(5) 0.49715(2) 0.02246(5) Uani 1 1 d . . . . .
O1 O 0.37816(2) 0.71031(4) 0.19361(2) 0.01640(4) Uani 1 1 d . . . . .
N1 N 0.35440(2) 0.61249(4) 0.37123(2) 0.01067(3) Uani 1 1 d . . . . .
C16 C 0.36344(2) 0.62088(4) 0.41164(2) 0.01066(3) Uani 1 1 d . . . . .
C8 C 0.39704(2) 0.74371(4) 0.31203(2) 0.01094(3) Uani 1 1 d . . . . .
C9 C 0.35122(2) 0.57639(4) 0.29189(2) 0.01137(3) Uani 1 1 d . . . . .
C10 C 0.50383(2) 0.72845(4) 0.37399(2) 0.01052(3) Uani 1 1 d . . . . .
C11 C 0.54101(2) 0.85719(4) 0.40458(2) 0.01219(3) Uani 1 1 d . . . . .
C21 C 0.39533(2) 0.45031(5) 0.43580(2) 0.01286(4) Uani 1 1 d . . . . .
H21 H 0.415843 0.324899 0.425543 0.015 Uiso 1 1 calc R U . . .
C17 C 0.33637(2) 0.80182(5) 0.42913(2) 0.01283(4) Uani 1 1 d . . . . .
C1 C 0.41070(2) 0.76159(4) 0.35531(2) 0.01030(3) Uani 1 1 d . . . . .
H1 H 0.394884 0.910471 0.361503 0.012 Uiso 1 1 calc R U . . .
C5 C 0.38055(2) 0.71545(5) 0.23219(2) 0.01264(3) Uani 1 1 d . . . . .
C4 C 0.34306(2) 0.56274(5) 0.25197(2) 0.01283(4) Uani 1 1 d . . . . .
H4 H 0.311737 0.448454 0.238378 0.015 Uiso 1 1 calc R U . . .
C7 C 0.43353(2) 0.89877(5) 0.29159(2) 0.01354(4) Uani 1 1 d . . . . .
H7 H 0.464302 1.014166 0.305080 0.016 Uiso 1 1 calc R U . . .
C15 C 0.55406(2) 0.56554(5) 0.36290(2) 0.01325(4) Uani 1 1 d . . . . .
H15 H 0.531485 0.478170 0.341492 0.016 Uiso 1 1 calc R U . . .
C2 C 0.35088(2) 0.39680(4) 0.35483(2) 0.01239(3) Uani 1 1 d . . . . .
H2A H 0.317482 0.301395 0.368467 0.015 Uiso 1 1 calc R U . . .
H2B H 0.408880 0.337486 0.357652 0.015 Uiso 1 1 calc R U . . .
C20 C 0.39671(2) 0.46612(5) 0.47483(2) 0.01507(4) Uani 1 1 d . . . . .
C12 C 0.62354(2) 0.82334(5) 0.42402(2) 0.01411(4) Uani 1 1 d . . . . .
C3 C 0.30960(2) 0.40939(5) 0.31262(2) 0.01366(4) Uani 1 1 d . . . . .
H3A H 0.313736 0.268115 0.300511 0.016 Uiso 1 1 calc R U . . .
H3B H 0.248726 0.444373 0.310234 0.016 Uiso 1 1 calc R U . . .
C13 C 0.67169(2) 0.65779(6) 0.41394(2) 0.01628(4) Uani 1 1 d . . . . .
H13 H 0.727418 0.631726 0.427893 0.020 Uiso 1 1 calc R U . . .
C6 C 0.42552(2) 0.88668(5) 0.25212(2) 0.01459(4) Uani 1 1 d . . . . .
H6 H 0.450236 0.993263 0.238704 0.018 Uiso 1 1 calc R U . . .
C14 C 0.63656(2) 0.52962(5) 0.38277(2) 0.01621(4) Uani 1 1 d . . . . .
H14 H 0.669135 0.416880 0.375013 0.019 Uiso 1 1 calc R U . . .
C18 C 0.33965(2) 0.81802(6) 0.46810(2) 0.01689(4) Uani 1 1 d . . . . .
H18 H 0.321467 0.945391 0.478663 0.020 Uiso 1 1 calc R U . . .
C19 C 0.36985(2) 0.64595(6) 0.49181(2) 0.01786(5) Uani 1 1 d . . . . .
H19 H 0.371920 0.651943 0.518658 0.021 Uiso 1 1 calc R U . . .
C22 C 0.33439(3) 0.53515(6) 0.17289(2) 0.01860(5) Uani 1 1 d . . . . .
H22A H 0.340679 0.542563 0.146070 0.028 Uiso 1 1 calc R U . . .
H22B H 0.274105 0.542386 0.174177 0.028 Uiso 1 1 calc R U . . .
H22C H 0.358318 0.400160 0.184178 0.028 Uiso 1 1 calc R U . . .

loop_
_atom_site_aniso_label
_atom_site_aniso_U_11
_atom_site_aniso_U_22
_atom_site_aniso_U_33
_atom_site_aniso_U_23
_atom_site_aniso_U_13
_atom_site_aniso_U_12
F3 0.02275(9) 0.01356(7) 0.01642(7) 0.00074(5) 0.00550(6) 0.00592(6)
F1 0.01605(7) 0.01781(8) 0.02438(9) -0.01148(7) 0.00357(7) 0.00199(6)
F2 0.01680(8) 0.03044(12) 0.01698(8) -0.01179(8) 0.00131(6) -0.00457(8)
F4 0.02853(11) 0.02145(10) 0.01580(8) 0.00628(7) 0.00034(7) 0.00277(8)
O1 0.02188(9) 0.01709(8) 0.01060(6) 0.00073(6) 0.00409(6) -0.00369(7)
N1 0.01214(7) 0.00996(6) 0.01060(6) -0.00104(5) 0.00387(5) -0.00144(5)
C16 0.01089(7) 0.01089(7) 0.01070(7) -0.00071(5) 0.00331(6) -0.00025(5)
C8 0.01173(7) 0.01034(7) 0.01088(7) 0.00003(5) 0.00248(6) -0.00164(6)
C9 0.01236(8) 0.01106(7) 0.01083(7) -0.00021(6) 0.00260(6) -0.00234(6)
C10 0.01044(7) 0.01070(7) 0.01084(7) -0.00185(5) 0.00307(5) -0.00044(5)
C11 0.01122(7) 0.01301(8) 0.01273(8) -0.00400(6) 0.00332(6) -0.00055(6)
C21 0.01368(8) 0.01261(8) 0.01225(8) 0.00033(6) 0.00241(6) 0.00072(6)
C17 0.01441(8) 0.01239(8) 0.01226(8) -0.00124(6) 0.00402(6) 0.00151(6)
C1 0.01072(7) 0.00937(7) 0.01113(7) -0.00079(5) 0.00291(5) -0.00059(5)
C5 0.01413(8) 0.01325(8) 0.01070(7) 0.00101(6) 0.00279(6) -0.00106(6)
C4 0.01464(8) 0.01312(8) 0.01073(7) -0.00028(6) 0.00249(6) -0.00289(6)
C7 0.01575(9) 0.01217(8) 0.01274(8) 0.00055(6) 0.00284(7) -0.00393(7)
C15 0.01212(8) 0.01363(8) 0.01441(8) -0.00395(7) 0.00356(6) 0.00079(6)
C2 0.01584(9) 0.01002(7) 0.01192(8) -0.00076(6) 0.00421(6) -0.00205(6)
C20 0.01601(9) 0.01663(10) 0.01206(8) 0.00161(7) 0.00149(7) -0.00026(7)
C12 0.01172(8) 0.01886(10) 0.01176(8) -0.00409(7) 0.00235(6) -0.00161(7)
C3 0.01634(9) 0.01293(8) 0.01205(8) -0.00110(6) 0.00357(7) -0.00537(7)
C13 0.01140(8) 0.02103(12) 0.01610(10) -0.00208(8) 0.00185(7) 0.00162(8)
C6 0.01734(10) 0.01381(9) 0.01285(8) 0.00158(7) 0.00347(7) -0.00394(7)
C14 0.01265(9) 0.01720(10) 0.01891(11) -0.00371(8) 0.00343(8) 0.00296(7)
C18 0.02044(11) 0.01815(11) 0.01278(9) -0.00326(8) 0.00500(8) 0.00236(9)
C19 0.02109(12) 0.02138(12) 0.01129(8) -0.00119(8) 0.00361(8) 0.00057(9)
C22 0.02430(13) 0.01912(11) 0.01258(9) -0.00190(8) 0.00406(9) -0.00272(10)

loop_
_atom_type_symbol
_atom_type_description
_atom_type_scat_dispersion_real
_atom_type_scat_dispersion_imag
_atom_type_scat_source
C C 0.0033 0.0016 'International Tables Vol C Tables 4.2.6.8 and 6.1.1.4'
H H 0.0000 0.0000 'International Tables Vol C Tables 4.2.6.8 and 6.1.1.4'
F F 0.0171 0.0103 'International Tables Vol C Tables 4.2.6.8 and 6.1.1.4'
N N 0.0061 0.0033 'International Tables Vol C Tables 4.2.6.8 and 6.1.1.4'
O O 0.0106 0.0060 'International Tables Vol C Tables 4.2.6.8 and 6.1.1.4'

loop_
_geom_angle_atom_site_label_1
_geom_angle_atom_site_label_2
_geom_angle_atom_site_label_3
_geom_angle
_geom_angle_site_symmetry_1
_geom_angle_site_symmetry_3
_geom_angle_publ_flag
C5 O1 C22 116.89(3) . . ?
C16 N1 C1 114.43(2) . . ?
C16 N1 C2 115.24(2) . . ?
C2 N1 C1 113.83(2) . . ?
C21 C16 N1 123.16(2) . . ?
C17 C16 N1 120.09(2) . . ?
C17 C16 C21 116.69(2) . . ?
C9 C8 C1 122.33(2) . . ?
C9 C8 C7 118.85(2) . . ?
C7 C8 C1 118.80(2) . . ?
C8 C9 C4 120.12(2) . . ?
C8 C9 C3 120.53(2) . . ?
C4 C9 C3 119.35(2) . . ?
C11 C10 C1 119.81(2) . . ?
C11 C10 C15 117.15(2) . . ?
C15 C10 C1 122.97(2) . . ?
F1 C11 C10 120.56(2) . . ?
F1 C11 C12 117.73(2) . . ?
C12 C11 C10 121.70(2) . . ?
C16 C21 H21 120.3 . . ?
C20 C21 C16 119.49(3) . . ?
C20 C21 H21 120.3 . . ?
F3 C17 C16 118.34(2) . . ?
F3 C17 C18 118.22(3) . . ?
C18 C17 C16 123.44(3) . . ?
N1 C1 C8 111.24(2) . . ?
N1 C1 C10 111.52(2) . . ?
N1 C1 H1 107.4 . . ?
C8 C1 C10 111.58(2) . . ?
C8 C1 H1 107.4 . . ?
C10 C1 H1 107.4 . . ?
O1 C5 C4 124.21(3) . . ?
O1 C5 C6 115.89(2) . . ?
C4 C5 C6 119.89(2) . . ?
C9 C4 H4 119.8 . . ?
C5 C4 C9 120.41(2) . . ?
C5 C4 H4 119.8 . . ?
C8 C7 H7 119.3 . . ?
C6 C7 C8 121.34(3) . . ?
C6 C7 H7 119.3 . . ?
C10 C15 H15 119.4 . . ?
C14 C15 C10 121.12(3) . . ?
C14 C15 H15 119.4 . . ?
N1 C2 H2A 109.9 . . ?
N1 C2 H2B 109.9 . . ?
N1 C2 C3 108.74(2) . . ?
H2A C2 H2B 108.3 . . ?
C3 C2 H2A 109.9 . . ?
C3 C2 H2B 109.9 . . ?
F4 C20 C21 117.84(3) . . ?
F4 C20 C19 118.87(3) . . ?
C19 C20 C21 123.29(3) . . ?
F2 C12 C11 118.62(3) . . ?
F2 C12 C13 120.39(3) . . ?
C13 C12 C11 120.97(3) . . ?
C9 C3 C2 111.65(2) . . ?
C9 C3 H3A 109.3 . . ?
C9 C3 H3B 109.3 . . ?
C2 C3 H3A 109.3 . . ?
C2 C3 H3B 109.3 . . ?
H3A C3 H3B 108.0 . . ?
C12 C13 H13 120.8 . . ?
C12 C13 C14 118.41(3) . . ?
C14 C13 H13 120.8 . . ?
C5 C6 H6 120.3 . . ?
C7 C6 C5 119.36(3) . . ?
C7 C6 H6 120.3 . . ?
C15 C14 C13 120.59(3) . . ?
C15 C14 H14 119.7 . . ?
C13 C14 H14 119.7 . . ?
C17 C18 H18 120.3 . . ?
C17 C18 C19 119.48(3) . . ?
C19 C18 H18 120.3 . . ?
C20 C19 C18 117.58(3) . . ?
C20 C19 H19 121.2 . . ?
C18 C19 H19 121.2 . . ?
O1 C22 H22A 109.5 . . ?
O1 C22 H22B 109.5 . . ?
O1 C22 H22C 109.5 . . ?
H22A C22 H22B 109.5 . . ?
H22A C22 H22C 109.5 . . ?
H22B C22 H22C 109.5 . . ?

loop_
_geom_bond_atom_site_label_1
_geom_bond_atom_site_label_2
_geom_bond_distance
_geom_bond_site_symmetry_2
_geom_bond_publ_flag
F3 C17 1.3579(4) . ?
F1 C11 1.3477(3) . ?
F2 C12 1.3428(4) . ?
F4 C20 1.3522(4) . ?
O1 C5 1.3662(3) . ?
O1 C22 1.4263(4) . ?
N1 C16 1.4180(3) . ?
N1 C1 1.4854(3) . ?
N1 C2 1.4651(3) . ?
C16 C21 1.4022(4) . ?
C16 C17 1.3998(4) . ?
C8 C9 1.3940(4) . ?
C8 C1 1.5170(4) . ?
C8 C7 1.4061(4) . ?
C9 C4 1.4037(4) . ?
C9 C3 1.5071(4) . ?
C10 C11 1.3914(4) . ?
C10 C1 1.5294(4) . ?
C10 C15 1.4024(4) . ?
C11 C12 1.3879(4) . ?
C21 H21 0.9500 . ?
C21 C20 1.3881(4) . ?
C17 C18 1.3810(4) . ?
C1 H1 1.0000 . ?
C5 C4 1.3904(4) . ?
C5 C6 1.4037(4) . ?
C4 H4 0.9500 . ?
C7 H7 0.9500 . ?
C7 C6 1.3872(4) . ?
C15 H15 0.9500 . ?
C15 C14 1.3944(4) . ?
C2 H2A 0.9900 . ?
C2 H2B 0.9900 . ?
C2 C3 1.5214(4) . ?
C20 C19 1.3838(5) . ?
C12 C13 1.3801(4) . ?
C3 H3A 0.9900 . ?
C3 H3B 0.9900 . ?
C13 H13 0.9500 . ?
C13 C14 1.3953(5) . ?
C6 H6 0.9500 . ?
C14 H14 0.9500 . ?
C18 H18 0.9500 . ?
C18 C19 1.3943(5) . ?
C19 H19 0.9500 . ?
C22 H22A 0.9800 . ?
C22 H22B 0.9800 . ?
C22 H22C 0.9800 . ?

loop_
_geom_torsion_atom_site_label_1
_geom_torsion_atom_site_label_2
_geom_torsion_atom_site_label_3
_geom_torsion_atom_site_label_4
_geom_torsion
_geom_torsion_site_symmetry_1
_geom_torsion_site_symmetry_2
_geom_torsion_site_symmetry_3
_geom_torsion_site_symmetry_4
_geom_torsion_publ_flag
F3 C17 C18 C19 177.97(3) . . . . ?
F1 C11 C12 F2 -0.77(5) . . . . ?
F1 C11 C12 C13 -179.82(3) . . . . ?
F2 C12 C13 C14 -176.68(3) . . . . ?
F4 C20 C19 C18 179.81(3) . . . . ?
O1 C5 C4 C9 177.72(3) . . . . ?
O1 C5 C6 C7 -177.62(3) . . . . ?
N1 C16 C21 C20 -175.61(3) . . . . ?
N1 C16 C17 F3 -2.06(4) . . . . ?
N1 C16 C17 C18 177.07(3) . . . . ?
N1 C2 C3 C9 51.60(3) . . . . ?
C16 N1 C1 C8 -179.78(2) . . . . ?
C16 N1 C1 C10 54.96(3) . . . . ?
C16 N1 C2 C3 159.30(2) . . . . ?
C16 C21 C20 F4 178.88(3) . . . . ?
C16 C21 C20 C19 -1.66(5) . . . . ?
C16 C17 C18 C19 -1.17(5) . . . . ?
C8 C9 C4 C5 0.04(4) . . . . ?
C8 C9 C3 C2 -22.15(4) . . . . ?
C8 C7 C6 C5 -0.42(5) . . . . ?
C9 C8 C1 N1 -12.78(3) . . . . ?
C9 C8 C1 C10 112.45(3) . . . . ?
C9 C8 C7 C6 -0.72(4) . . . . ?
C10 C11 C12 F2 178.19(3) . . . . ?
C10 C11 C12 C13 -0.85(5) . . . . ?
C10 C15 C14 C13 -1.01(5) . . . . ?
C11 C10 C1 N1 -95.88(3) . . . . ?
C11 C10 C1 C8 139.05(3) . . . . ?
C11 C10 C15 C14 2.46(4) . . . . ?
C11 C12 C13 C14 2.35(5) . . . . ?
C21 C16 C17 F3 -179.27(3) . . . . ?
C21 C16 C17 C18 -0.13(4) . . . . ?
C21 C20 C19 C18 0.36(5) . . . . ?
C17 C16 C21 C20 1.50(4) . . . . ?
C17 C18 C19 C20 1.04(5) . . . . ?
C1 N1 C16 C21 -113.74(3) . . . . ?
C1 N1 C16 C17 69.25(3) . . . . ?
C1 N1 C2 C3 -65.63(3) . . . . ?
C1 C8 C9 C4 -177.61(2) . . . . ?
C1 C8 C9 C3 2.73(4) . . . . ?
C1 C8 C7 C6 177.85(3) . . . . ?
C1 C10 C11 F1 -5.46(4) . . . . ?
C1 C10 C11 C12 175.60(3) . . . . ?
C1 C10 C15 C14 -174.59(3) . . . . ?
C4 C9 C3 C2 158.19(3) . . . . ?
C4 C5 C6 C7 1.37(5) . . . . ?
C7 C8 C9 C4 0.90(4) . . . . ?
C7 C8 C9 C3 -178.76(3) . . . . ?
C7 C8 C1 N1 168.70(2) . . . . ?
C7 C8 C1 C10 -66.07(3) . . . . ?
C15 C10 C11 F1 177.38(3) . . . . ?
C15 C10 C11 C12 -1.55(4) . . . . ?
C15 C10 C1 N1 81.10(3) . . . . ?
C15 C10 C1 C8 -43.97(3) . . . . ?
C2 N1 C16 C21 21.07(4) . . . . ?
C2 N1 C16 C17 -155.95(3) . . . . ?
C2 N1 C1 C8 44.78(3) . . . . ?
C2 N1 C1 C10 -80.48(3) . . . . ?
C12 C13 C14 C15 -1.42(5) . . . . ?
C3 C9 C4 C5 179.70(3) . . . . ?
C6 C5 C4 C9 -1.19(5) . . . . ?
C22 O1 C5 C4 -0.28(5) . . . . ?
C22 O1 C5 C6 178.67(3) . . . . ?
